data_4125426
loop_
_publ_author_name
'Piou, Tiffany'
'Romanov-Michailidis, Fedor'
'Romanova-Michaelides, Maria'
'Jackson, Kelvin E.'
'Semakul, Natthawat'
'Taggart, Trevor D.'
'Newell, Brian S.'
'Rithner, Christopher D.'
'Paton, Robert S.'
'Rovis, Tomislav'

_publ_section_title
;
 Correlating Reactivity and Selectivity to Cyclopentadienyl Ligand
 Properties in Rh(III)-Catalyzed C-H Activation Reactions: An Experimental
 and Computational Study.
;
_journal_issue 3
_journal_name_full 'Journal of the American Chemical Society'
_journal_page_first 1296
_journal_page_last 1310
_journal_paper_doi 10.1021/jacs.6b11670
_journal_volume 139
_journal_year 2017
_chemical_formula_moiety 'C26 H42 Cl4 Rh2'
_chemical_formula_sum 'C26 H42 Cl4 Rh2'
_chemical_formula_weight 702.21
_space_group_crystal_system monoclinic
_space_group_IT_number 14
_space_group_name_Hall '-P 2yn'
_space_group_name_H-M_alt 'P 1 21/n 1'
_symmetry_space_group_name_Hall '-P 2yn'
_symmetry_space_group_name_H-M 'P 1 21/n 1'
_atom_sites_solution_hydrogens geom
_audit_creation_method SHELXL-2014/7
_cell_angle_alpha 90
_cell_angle_beta 97.5113(16)
_cell_angle_gamma 90
_cell_formula_units_Z 2
_cell_length_a 8.5293(7)
_cell_length_b 10.5886(8)
_cell_length_c 15.2966(12)
_cell_measurement_reflns_used 5043
_cell_measurement_temperature 120(2)
_cell_measurement_theta_max 33.55
_cell_measurement_theta_min 2.69
_cell_volume 1369.63(19)
_computing_cell_refinement 'Bruker SAINT'
_computing_data_collection 'Bruker APEX2'
_computing_data_reduction 'Bruker SAINT'
_computing_molecular_graphics 'Bruker SHELXTL'
_computing_publication_material 'Bruker SHELXTL'
_computing_structure_refinement 'SHELXL-2014/7 (Sheldrick, 2014)'
_computing_structure_solution 'SHELXS-97 (Sheldrick 2008)'
_diffrn_ambient_temperature 120(2)
_diffrn_measured_fraction_theta_full 1.000
_diffrn_measured_fraction_theta_max 0.998
_diffrn_measurement_device_type 'Bruker APEX-II CCD'
_diffrn_measurement_method '\f and \w scans'
_diffrn_radiation_type MoK\a
_diffrn_radiation_wavelength 0.71073
_diffrn_reflns_av_R_equivalents 0.0422
_diffrn_reflns_av_unetI/netI 0.0648
_diffrn_reflns_Laue_measured_fraction_full 1.000
_diffrn_reflns_Laue_measured_fraction_max 0.998
_diffrn_reflns_limit_h_max 13
_diffrn_reflns_limit_h_min -9
_diffrn_reflns_limit_k_max 14
_diffrn_reflns_limit_k_min -16
_diffrn_reflns_limit_l_max 22
_diffrn_reflns_limit_l_min -23
_diffrn_reflns_number 11564
_diffrn_reflns_point_group_measured_fraction_full 1.000
_diffrn_reflns_point_group_measured_fraction_max 0.998
_diffrn_reflns_theta_full 25.242
_diffrn_reflns_theta_max 33.584
_diffrn_reflns_theta_min 2.346
_exptl_absorpt_coefficient_mu 1.609
_exptl_absorpt_correction_T_max 0.7465
_exptl_absorpt_correction_T_min 0.6446
_exptl_absorpt_correction_type multi-scan
_exptl_absorpt_process_details 'SCALE (Bruker, 2009)'
_exptl_crystal_colour red
_exptl_crystal_density_diffrn 1.703
_exptl_crystal_density_meas ?
_exptl_crystal_density_method 'not measured'
_exptl_crystal_description block
_exptl_crystal_F_000 712
_exptl_crystal_size_max 0.257
_exptl_crystal_size_mid 0.165
_exptl_crystal_size_min 0.093
_refine_diff_density_max 1.132
_refine_diff_density_min -0.704
_refine_diff_density_rms 0.161
_refine_ls_extinction_method none
_refine_ls_goodness_of_fit_ref 1.015
_refine_ls_hydrogen_treatment constr
_refine_ls_matrix_type full
_refine_ls_number_parameters 152
_refine_ls_number_reflns 5402
_refine_ls_number_restraints 0
_refine_ls_restrained_S_all 1.015
_refine_ls_R_factor_all 0.0607
_refine_ls_R_factor_gt 0.0385
_refine_ls_shift/su_max 0.001
_refine_ls_shift/su_mean 0.000
_refine_ls_structure_factor_coef Fsqd
_refine_ls_weighting_details 'w=1/[\s^2^(Fo^2^)+(0.0314P)^2^] where P=(Fo^2^+2Fc^2^)/3'
_refine_ls_weighting_scheme calc
_refine_ls_wR_factor_gt 0.0741
_refine_ls_wR_factor_ref 0.0829
_reflns_Friedel_coverage 0.000
_reflns_number_gt 4100
_reflns_number_total 5402
_reflns_threshold_expression 'I > 2\s(I)'
_cod_data_source_file Rh11.cif
_cod_data_source_block rovis188
_cod_depositor_comments
;
The following automatic conversions were performed:

'_exptl_crystal_density_meas' value 'not measured' was changed to '?'
- the value is perceived as not measured.

Automatic conversion script
Id: cif_fix_values 4268 2015-11-12 08:31:59Z antanas 

 Adding full bibliography for 4125410--4125429.cif.
;
_cod_database_code 4125426
_shelx_shelxl_version_number 2014/7
_shelx_space_group_comment
; 
The symmetry employed for this shelxl refinement is uniquely defined 
by the following loop, which should always be used as a source of 
symmetry information in preference to the above space-group names. 
They are only intended as comments. 
;
_shelx_estimated_absorpt_t_min 0.683
_shelx_estimated_absorpt_t_max 0.865

loop_
_space_group_symop_operation_xyz
'x, y, z'
'-x+1/2, y+1/2, -z+1/2'
'-x, -y, -z'
'x-1/2, -y-1/2, z-1/2'

loop_
_atom_site_label
_atom_site_type_symbol
_atom_site_fract_x
_atom_site_fract_y
_atom_site_fract_z
_atom_site_U_iso_or_equiv
_atom_site_adp_type
_atom_site_occupancy
_atom_site_site_symmetry_order
_atom_site_calc_flag
_atom_site_refinement_flags_posn
_atom_site_refinement_flags_adp
Rh1 Rh 0.07205(2) 0.93548(2) 0.11002(2) 0.01020(5) Uani 1 1 d . .
Cl1 Cl -0.18021(7) 0.96321(6) 0.01468(4) 0.01718(13) Uani 1 1 d . .
Cl2 Cl 0.03984(10) 1.13717(6) 0.17576(5) 0.02615(16) Uani 1 1 d . .
C1 C 0.0672(3) 0.8210(2) 0.22502(16) 0.0117(4) Uani 1 1 d . .
C2 C 0.0189(3) 0.7457(2) 0.14655(17) 0.0120(4) Uani 1 1 d . .
C3 C 0.1453(3) 0.7440(2) 0.09284(16) 0.0114(4) Uani 1 1 d . .
C4 C 0.2740(3) 0.8147(2) 0.13846(17) 0.0133(5) Uani 1 1 d . .
C5 C 0.2288(3) 0.8629(2) 0.21874(17) 0.0131(5) Uani 1 1 d . .
C6 C -0.0300(3) 0.8336(3) 0.30193(17) 0.0161(5) Uani 1 1 d . .
C7 C -0.0381(4) 0.7006(3) 0.3425(2) 0.0249(6) Uani 1 1 d . .
H7A H -0.1003 0.7041 0.3919 0.037 Uiso 1 1 calc R U
H7B H 0.0691 0.6712 0.3636 0.037 Uiso 1 1 calc R U
H7C H -0.0883 0.6422 0.2976 0.037 Uiso 1 1 calc R U
C8 C -0.1966(3) 0.8847(3) 0.2706(2) 0.0257(6) Uani 1 1 d . .
H8A H -0.2566 0.8904 0.3209 0.039 Uiso 1 1 calc R U
H8B H -0.2510 0.8275 0.2262 0.039 Uiso 1 1 calc R U
H8C H -0.1884 0.9687 0.2447 0.039 Uiso 1 1 calc R U
C9 C 0.0450(4) 0.9222(3) 0.3752(2) 0.0288(7) Uani 1 1 d . .
H9A H 0.0567 1.0067 0.3508 0.043 Uiso 1 1 calc R U
H9B H 0.1491 0.8897 0.3996 0.043 Uiso 1 1 calc R U
H9C H -0.0231 0.9267 0.4220 0.043 Uiso 1 1 calc R U
C10 C -0.1328(3) 0.6749(2) 0.11883(19) 0.0175(5) Uani 1 1 d . .
H10A H -0.2015 0.6815 0.1652 0.026 Uiso 1 1 calc R U
H10B H -0.1090 0.5858 0.1092 0.026 Uiso 1 1 calc R U
H10C H -0.1866 0.7113 0.0641 0.026 Uiso 1 1 calc R U
C11 C 0.1447(3) 0.6735(3) 0.00822(18) 0.0187(5) Uani 1 1 d . .
H11A H 0.2015 0.7225 -0.0320 0.028 Uiso 1 1 calc R U
H11B H 0.0353 0.6601 -0.0188 0.028 Uiso 1 1 calc R U
H11C H 0.1968 0.5916 0.0200 0.028 Uiso 1 1 calc R U
C12 C 0.4316(3) 0.8310(3) 0.10643(19) 0.0204(6) Uani 1 1 d . .
H12A H 0.4770 0.9126 0.1266 0.031 Uiso 1 1 calc R U
H12B H 0.4180 0.8282 0.0418 0.031 Uiso 1 1 calc R U
H12C H 0.5027 0.7629 0.1300 0.031 Uiso 1 1 calc R U
C13 C 0.3379(3) 0.9413(3) 0.28188(19) 0.0199(5) Uani 1 1 d . .
H13A H 0.3691 0.8931 0.3361 0.030 Uiso 1 1 calc R U
H13B H 0.2835 1.0188 0.2960 0.030 Uiso 1 1 calc R U
H13C H 0.4322 0.9632 0.2548 0.030 Uiso 1 1 calc R U

loop_
_atom_site_aniso_label
_atom_site_aniso_U_11
_atom_site_aniso_U_22
_atom_site_aniso_U_33
_atom_site_aniso_U_23
_atom_site_aniso_U_13
_atom_site_aniso_U_12
Rh1 0.01207(9) 0.00796(8) 0.00984(8) 0.00093(7) -0.00136(6) 0.00006(7)
Cl1 0.0115(3) 0.0201(3) 0.0192(3) 0.0090(2) -0.0009(2) -0.0011(2)
Cl2 0.0448(4) 0.0106(3) 0.0202(3) -0.0028(3) -0.0061(3) 0.0059(3)
C1 0.0140(11) 0.0091(10) 0.0114(11) 0.0026(9) -0.0004(8) 0.0020(9)
C2 0.0144(11) 0.0078(10) 0.0132(11) 0.0020(9) -0.0008(9) 0.0006(9)
C3 0.0153(11) 0.0086(10) 0.0100(11) 0.0008(8) 0.0002(8) 0.0023(9)
C4 0.0122(11) 0.0136(11) 0.0134(11) 0.0023(9) -0.0003(9) 0.0027(9)
C5 0.0154(11) 0.0099(10) 0.0128(11) 0.0021(9) -0.0028(9) 0.0010(9)
C6 0.0190(12) 0.0182(13) 0.0120(11) -0.0003(10) 0.0050(9) 0.0027(10)
C7 0.0307(16) 0.0236(15) 0.0232(15) 0.0060(12) 0.0141(12) 0.0050(12)
C8 0.0226(14) 0.0297(16) 0.0260(16) 0.0017(13) 0.0075(12) 0.0108(13)
C9 0.0365(17) 0.0329(18) 0.0176(14) -0.0101(13) 0.0062(12) -0.0022(14)
C10 0.0160(12) 0.0125(12) 0.0225(14) 0.0006(10) -0.0029(10) -0.0032(10)
C11 0.0248(14) 0.0178(13) 0.0136(12) -0.0014(10) 0.0028(10) 0.0056(11)
C12 0.0155(12) 0.0241(14) 0.0221(14) 0.0037(11) 0.0043(10) 0.0022(11)
C13 0.0190(12) 0.0170(12) 0.0213(13) 0.0002(11) -0.0063(10) -0.0027(11)

loop_
_atom_type_symbol
_atom_type_description
_atom_type_scat_dispersion_real
_atom_type_scat_dispersion_imag
_atom_type_scat_source
C C 0.0033 0.0016 'International Tables Vol C Tables 4.2.6.8 and 6.1.1.4'
H H 0.0000 0.0000 'International Tables Vol C Tables 4.2.6.8 and 6.1.1.4'
Cl Cl 0.1484 0.1585 'International Tables Vol C Tables 4.2.6.8 and 6.1.1.4'
Rh Rh -1.1178 0.9187 'International Tables Vol C Tables 4.2.6.8 and 6.1.1.4'

loop_
_geom_angle_atom_site_label_1
_geom_angle_atom_site_label_2
_geom_angle_atom_site_label_3
_geom_angle
_geom_angle_site_symmetry_3
C5 Rh1 C1 40.00(9) .
C5 Rh1 C4 39.00(10) .
C1 Rh1 C4 66.24(10) .
C5 Rh1 C3 65.99(9) .
C1 Rh1 C3 66.63(9) .
C4 Rh1 C3 39.00(9) .
C5 Rh1 C2 65.98(9) .
C1 Rh1 C2 39.64(9) .
C4 Rh1 C2 65.22(9) .
C3 Rh1 C2 39.11(9) .
C5 Rh1 Cl2 95.08(7) .
C1 Rh1 Cl2 98.30(7) .
C4 Rh1 Cl2 125.50(7) .
C3 Rh1 Cl2 161.02(7) .
C2 Rh1 Cl2 133.29(7) .
C5 Rh1 Cl1 156.44(7) .
C1 Rh1 Cl1 116.51(7) .
C4 Rh1 Cl1 144.17(7) .
C3 Rh1 Cl1 106.66(7) .
C2 Rh1 Cl1 93.90(7) .
Cl2 Rh1 Cl1 90.18(3) .
C5 Rh1 Cl1 119.91(7) 3_575
C1 Rh1 Cl1 158.39(7) 3_575
C4 Rh1 Cl1 92.55(7) 3_575
C3 Rh1 Cl1 99.87(7) 3_575
C2 Rh1 Cl1 136.01(7) 3_575
Cl2 Rh1 Cl1 90.68(3) 3_575
Cl1 Rh1 Cl1 82.88(2) 3_575
Rh1 Cl1 Rh1 97.12(2) 3_575
C2 C1 C5 106.2(2) .
C2 C1 C6 124.0(2) .
C5 C1 C6 129.3(2) .
C2 C1 Rh1 70.49(14) .
C5 C1 Rh1 69.81(14) .
C6 C1 Rh1 130.76(17) .
C3 C2 C1 109.0(2) .
C3 C2 C10 120.9(2) .
C1 C2 C10 130.1(2) .
C3 C2 Rh1 70.37(13) .
C1 C2 Rh1 69.86(13) .
C10 C2 Rh1 126.45(17) .
C4 C3 C2 107.4(2) .
C4 C3 C11 126.8(2) .
C2 C3 C11 125.7(2) .
C4 C3 Rh1 70.37(14) .
C2 C3 Rh1 70.53(13) .
C11 C3 Rh1 127.58(18) .
C5 C4 C3 109.2(2) .
C5 C4 C12 126.5(2) .
C3 C4 C12 124.3(2) .
C5 C4 Rh1 70.20(14) .
C3 C4 Rh1 70.63(13) .
C12 C4 Rh1 126.57(19) .
C4 C5 C1 108.1(2) .
C4 C5 C13 122.4(2) .
C1 C5 C13 129.5(2) .
C4 C5 Rh1 70.80(14) .
C1 C5 Rh1 70.19(13) .
C13 C5 Rh1 125.03(18) .
C1 C6 C9 113.5(2) .
C1 C6 C8 111.2(2) .
C9 C6 C8 107.0(2) .
C1 C6 C7 106.7(2) .
C9 C6 C7 107.5(2) .
C8 C6 C7 111.0(2) .

loop_
_geom_bond_atom_site_label_1
_geom_bond_atom_site_label_2
_geom_bond_distance
_geom_bond_site_symmetry_2
Rh1 C5 2.136(2) .
Rh1 C1 2.141(2) .
Rh1 C4 2.144(2) .
Rh1 C3 2.147(2) .
Rh1 C2 2.150(2) .
Rh1 Cl2 2.3916(7) .
Rh1 Cl1 2.4540(6) .
Rh1 Cl1 2.4699(7) 3_575
Cl1 Rh1 2.4699(7) 3_575
C1 C2 1.455(3) .
C1 C5 1.463(3) .
C1 C6 1.531(4) .
C2 C3 1.438(3) .
C2 C10 1.508(3) .
C3 C4 1.433(3) .
C3 C11 1.494(4) .
C4 C5 1.429(4) .
C4 C12 1.499(4) .
C5 C13 1.501(4) .
C6 C9 1.536(4) .
C6 C8 1.538(4) .
C6 C7 1.543(4) .
